data_4126547
loop_
_publ_author_name
'Morrison, Gregory'
'Latshaw, Allison M.'
'Spagnuolo, Nicholas R.'
'Zur Loye, Hans-Conrad'

_publ_section_title
;
 Observation of Intense X-ray Scintillation in a Family of Mixed Anion
 Silicates, Cs3RESi4O10F2 (RE = Y, Eu-Lu), Obtained via an Enhanced Flux
 Crystal Growth Technique.
;
_journal_name_full 'Journal of the American Chemical Society'
_journal_paper_doi 10.1021/jacs.7b08559
_journal_year 2017
_chemical_formula_moiety 'Cs3 F2 O10 Si4 Tm'
_chemical_formula_sum 'Cs3 F2 O10 Si4 Tm'
_chemical_formula_weight 878.02
_space_group_crystal_system triclinic
_space_group_IT_number 2
_space_group_name_Hall '-P 1'
_space_group_name_H-M_alt 'P -1'
_symmetry_space_group_name_Hall '-P 1'
_symmetry_space_group_name_H-M 'P -1'
_audit_creation_date 2017-05-23
_audit_creation_method
;
Olex2 1.2
(compiled 2015.09.30 svn.r3233 for OlexSys, GUI svn.r5103)
;
_cell_angle_alpha 95.807(3)
_cell_angle_beta 90.018(3)
_cell_angle_gamma 119.799(3)
_cell_formula_units_Z 2
_cell_length_a 7.0780(6)
_cell_length_b 7.1138(6)
_cell_length_c 16.1040(12)
_cell_measurement_reflns_used 9892
_cell_measurement_temperature 302(2)
_cell_measurement_theta_max 36.32
_cell_measurement_theta_min 3.32
_cell_volume 698.83(10)
_computing_cell_refinement 'SAINT v7.60A (Bruker, 2013)'
_computing_data_collection 'Bruker APEXIII v2016.5-0 (Bruker, 2016)'
_computing_data_reduction 'SAINT v7.60A (Bruker, 2013)'
_computing_molecular_graphics 'Olex2 (Dolomanov et al., 2009)'
_computing_publication_material 'Olex2 (Dolomanov et al., 2009)'
_computing_structure_refinement 'ShelXL (Sheldrick, 2015)'
_computing_structure_solution 'ShelXT (Sheldrick, 2015)'
_diffrn_ambient_temperature 302.01
_diffrn_measured_fraction_theta_full 0.991
_diffrn_measured_fraction_theta_max 0.980
_diffrn_measurement_device_type 'Bruker APEX-II CCD'
_diffrn_measurement_method '\f and \w scans'
_diffrn_radiation_type MoK\a
_diffrn_radiation_wavelength 0.71073
_diffrn_reflns_av_R_equivalents 0.0450
_diffrn_reflns_av_unetI/netI 0.0267
_diffrn_reflns_Laue_measured_fraction_full 0.991
_diffrn_reflns_Laue_measured_fraction_max 0.980
_diffrn_reflns_limit_h_max 11
_diffrn_reflns_limit_h_min -11
_diffrn_reflns_limit_k_max 11
_diffrn_reflns_limit_k_min -11
_diffrn_reflns_limit_l_max 26
_diffrn_reflns_limit_l_min -26
_diffrn_reflns_number 6565
_diffrn_reflns_point_group_measured_fraction_full 0.991
_diffrn_reflns_point_group_measured_fraction_max 0.980
_diffrn_reflns_theta_full 25.242
_diffrn_reflns_theta_max 36.511
_diffrn_reflns_theta_min 2.547
_diffrn_standards_number 0
_exptl_absorpt_coefficient_mu 14.455
_exptl_absorpt_correction_T_max 0.4977
_exptl_absorpt_correction_T_min 0.3763
_exptl_absorpt_correction_type multi-scan
_exptl_absorpt_process_details
;
 TWINABS-2012/1 (Bruker,2012) was used for absorption correction.
 
For component 1:
 wR2(int) was 0.0916 before and 0.0695 after correction.
 The Ratio of minimum to maximum transmission is 0.76.
 The \l/2 correction factor is Not present

Final HKLF 4 output contains 48100 reflections, Rint = 0.0450
 (31937 with I > 3sig(I), Rint = 0.0447)
;
_exptl_crystal_colour colourless
_exptl_crystal_density_diffrn 4.173
_exptl_crystal_description 'hexagonal plate'
_exptl_crystal_F_000 776
_exptl_crystal_size_max 0.06
_exptl_crystal_size_mid 0.06
_exptl_crystal_size_min 0.02
_refine_diff_density_max 5.007
_refine_diff_density_min -2.994
_refine_diff_density_rms 0.452
_refine_ls_extinction_coef 0.0042(4)
_refine_ls_extinction_expression Fc^*^=kFc[1+0.001xFc^2^\l^3^/sin(2\q)]^-1/4^
_refine_ls_extinction_method 'SHELXL-2014/7 (Sheldrick 2014'
_refine_ls_goodness_of_fit_ref 1.108
_refine_ls_hydrogen_treatment undef
_refine_ls_matrix_type full
_refine_ls_number_parameters 181
_refine_ls_number_reflns 6565
_refine_ls_number_restraints 0
_refine_ls_restrained_S_all 1.108
_refine_ls_R_factor_all 0.0511
_refine_ls_R_factor_gt 0.0460
_refine_ls_shift/su_max 0.001
_refine_ls_shift/su_mean 0.000
_refine_ls_structure_factor_coef Fsqd
_refine_ls_weighting_details 'w=1/[\s^2^(Fo^2^)+30.0000P] where P=(Fo^2^+2Fc^2^)/3'
_refine_ls_weighting_scheme calc
_refine_ls_wR_factor_gt 0.1125
_refine_ls_wR_factor_ref 0.1156
_reflns_Friedel_coverage 0.000
_reflns_number_gt 6202
_reflns_number_total 6565
_reflns_threshold_expression 'I > 2\s(I)'
_cod_data_source_file ja7b08559_si_009.cif
_cod_data_source_block Cs3TmSi4O10F2
_cod_database_code 4126547
_shelx_space_group_comment
;
The symmetry employed for this shelxl refinement is uniquely defined
by the following loop, which should always be used as a source of
symmetry information in preference to the above space-group names.
They are only intended as comments.
;
_shelx_estimated_absorpt_t_max 0.761
_shelx_estimated_absorpt_t_min 0.478
_olex2_refinement_description
;
1. Twinned data refinement
 Scales: 0.576(2) 0.424(2)
2. Others
 Fixed X: Tm1(0.5)
 Fixed Y: Tm1(0)
 Fixed Z: Tm1(0)
;
_shelx_shelxl_version_number 2014/7
_olex2_submission_special_instructions 'No special instructions were received'

loop_
_space_group_symop_operation_xyz
'x, y, z'
'-x, -y, -z'

loop_
_atom_site_label
_atom_site_type_symbol
_atom_site_fract_x
_atom_site_fract_y
_atom_site_fract_z
_atom_site_U_iso_or_equiv
_atom_site_adp_type
_atom_site_occupancy
_atom_site_site_symmetry_order
_atom_site_calc_flag
_atom_site_refinement_flags_posn
_atom_site_refinement_flags_adp
_atom_site_refinement_flags_occupancy
Tm1 Tm 0.5000 0.0000 0.0000 0.00764(8) Uani 1 2 d S T P
Tm2 Tm 0.5000 1.0000 0.5000 0.01276(9) Uani 1 2 d S T P
Cs1 Cs -0.15516(16) 0.68397(8) 1.05117(3) 0.01776(10) Uani 1 1 d . . .
Cs2 Cs 1.12759(19) 1.26664(11) 0.68148(4) 0.02518(13) Uani 1 1 d . . .
Cs3 Cs 1.1851(3) 1.35631(13) 0.41766(5) 0.03755(17) Uani 1 1 d . . .
Si1 Si 0.4487(6) 0.9048(3) 0.71422(11) 0.0076(3) Uani 1 1 d . . .
Si2 Si -0.3746(4) 0.7083(4) 0.83420(15) 0.0077(4) Uani 1 1 d . . .
Si3 Si -0.2932(3) 0.3348(4) 0.82857(15) 0.0076(4) Uani 1 1 d . . .
Si4 Si 0.0780(4) 0.7900(4) 0.82702(16) 0.0083(4) Uani 1 1 d . . .
O1 O -0.1176(10) 0.8479(11) 0.8151(4) 0.0137(12) Uiso 1 1 d . . .
O2 O 0.2196(11) 0.8815(12) 0.7457(5) 0.0171(13) Uani 1 1 d . . .
O3 O -0.4429(11) 0.4490(11) 0.8188(5) 0.0133(12) Uani 1 1 d . . .
O4 O -0.3556(11) 0.1506(11) 0.7493(4) 0.0127(11) Uani 1 1 d . . .
O5 O -0.4248(13) 0.7700(12) 0.9253(5) 0.0164(12) Uani 1 1 d . . .
O6 O 0.443(2) 0.8530(12) 0.6172(4) 0.0240(17) Uani 1 1 d . . .
O7 O -0.0424(11) 0.5207(11) 0.8130(4) 0.0105(11) Uani 1 1 d . . .
O8 O 0.2041(13) 0.8871(13) 0.9154(5) 0.0200(14) Uani 1 1 d . . .
O9 O -0.3043(13) 0.2519(12) 0.9160(5) 0.0189(13) Uani 1 1 d . . .
O10 O 0.4859(12) 0.7299(11) 0.7596(4) 0.0150(12) Uani 1 1 d . . .
F1 F 0.393(2) 1.2269(18) 0.5504(7) 0.032(2) Uani 1 1 d . . .
F2 F 0.8376(16) 1.2343(19) 0.5434(8) 0.032(2) Uani 1 1 d . . .

loop_
_atom_site_aniso_label
_atom_site_aniso_U_11
_atom_site_aniso_U_22
_atom_site_aniso_U_33
_atom_site_aniso_U_23
_atom_site_aniso_U_13
_atom_site_aniso_U_12
Tm1 0.0098(3) 0.00740(15) 0.00686(15) 0.00047(11) 0.0013(3) 0.0052(3)
Tm2 0.0143(4) 0.01648(19) 0.00909(16) 0.00194(13) 0.0022(3) 0.0088(3)
Cs1 0.0178(4) 0.0191(2) 0.0181(2) 0.00300(15) 0.0016(4) 0.0104(4)
Cs2 0.0234(4) 0.0258(2) 0.0234(2) -0.00518(18) -0.0001(4) 0.0114(4)
Cs3 0.0433(6) 0.0298(3) 0.0355(3) 0.0002(2) -0.0024(6) 0.0159(6)
Si1 0.0085(12) 0.0066(6) 0.0073(7) 0.0003(5) 0.0004(11) 0.0036(11)
Si2 0.0081(9) 0.0068(8) 0.0088(9) -0.0006(7) -0.0003(7) 0.0045(8)
Si3 0.0067(9) 0.0064(8) 0.0100(8) 0.0015(6) 0.0005(6) 0.0034(6)
Si4 0.0060(8) 0.0053(8) 0.0129(10) 0.0021(7) -0.0002(7) 0.0022(7)
O2 0.007(2) 0.019(3) 0.026(4) 0.011(3) 0.005(2) 0.006(2)
O3 0.008(2) 0.007(3) 0.028(4) 0.001(2) 0.005(2) 0.006(2)
O4 0.010(2) 0.010(2) 0.014(3) -0.003(2) -0.001(2) 0.003(2)
O5 0.021(3) 0.019(3) 0.014(3) 0.003(2) 0.010(2) 0.013(3)
O6 0.039(6) 0.020(3) 0.009(2) 0.0015(19) 0.002(4) 0.012(4)
O7 0.008(3) 0.007(2) 0.015(3) -0.001(2) 0.000(2) 0.002(2)
O8 0.019(3) 0.024(4) 0.017(3) -0.006(3) -0.012(3) 0.012(3)
O9 0.020(3) 0.015(3) 0.017(3) 0.010(2) 0.005(2) 0.004(3)
O10 0.016(3) 0.013(3) 0.016(3) -0.001(2) -0.008(2) 0.008(2)
F1 0.047(6) 0.034(5) 0.029(5) -0.010(4) 0.000(4) 0.033(5)
F2 0.019(4) 0.043(5) 0.036(6) 0.014(4) -0.004(4) 0.015(4)

loop_
_atom_type_symbol
_atom_type_description
_atom_type_scat_dispersion_real
_atom_type_scat_dispersion_imag
_atom_type_scat_source
O O 0.0106 0.0060 'International Tables Vol C Tables 4.2.6.8 and 6.1.1.4'
F F 0.0171 0.0103 'International Tables Vol C Tables 4.2.6.8 and 6.1.1.4'
Si Si 0.0817 0.0704 'International Tables Vol C Tables 4.2.6.8 and 6.1.1.4'
Cs Cs -0.3680 2.1192 'International Tables Vol C Tables 4.2.6.8 and 6.1.1.4'
Tm Tm -0.3139 5.2483 'International Tables Vol C Tables 4.2.6.8 and 6.1.1.4'

loop_
_geom_angle_atom_site_label_1
_geom_angle_atom_site_label_2
_geom_angle_atom_site_label_3
_geom_angle
_geom_angle_site_symmetry_1
_geom_angle_site_symmetry_3
Cs1 Tm1 Cs1 180.00(2) 2_666 1_544
Cs1 Tm1 Cs1 64.08(2) 2_566 1_654
Cs1 Tm1 Cs1 115.92(2) 2_566 2_556
Cs1 Tm1 Cs1 116.157(13) 2_666 2_566
Cs1 Tm1 Cs1 116.72(2) 2_666 2_556
Cs1 Tm1 Cs1 63.843(13) 1_544 2_566
Cs1 Tm1 Cs1 116.72(2) 1_544 1_654
Cs1 Tm1 Cs1 63.843(13) 2_666 1_644
Cs1 Tm1 Cs1 115.92(2) 1_644 1_654
Cs1 Tm1 Cs1 180.000(17) 1_654 2_556
Cs1 Tm1 Cs1 63.28(2) 1_544 2_556
Cs1 Tm1 Cs1 180.000(14) 2_566 1_644
Cs1 Tm1 Cs1 64.08(2) 1_644 2_556
Cs1 Tm1 Cs1 63.28(2) 2_666 1_654
Cs1 Tm1 Cs1 116.157(13) 1_544 1_644
O5 Tm1 Cs1 134.1(2) 1_644 2_566
O5 Tm1 Cs1 109.7(2) 2_566 2_666
O5 Tm1 Cs1 45.9(2) 1_644 1_644
O5 Tm1 Cs1 70.3(2) 1_644 2_666
O5 Tm1 Cs1 132.10(19) 1_644 1_654
O5 Tm1 Cs1 70.3(2) 2_566 1_544
O5 Tm1 Cs1 109.7(2) 1_644 1_544
O5 Tm1 Cs1 134.1(2) 2_566 1_644
O5 Tm1 Cs1 45.9(2) 2_566 2_566
O5 Tm1 Cs1 132.10(19) 2_566 2_556
O5 Tm1 Cs1 47.90(19) 1_644 2_556
O5 Tm1 Cs1 47.9(2) 2_566 1_654
O5 Tm1 O5 180.0(4) 2_566 1_644
O5 Tm1 O8 90.3(3) 2_566 1_544
O5 Tm1 O8 89.7(3) 2_566 2_666
O5 Tm1 O8 90.3(3) 1_644 2_666
O5 Tm1 O8 89.7(3) 1_644 1_544
O5 Tm1 O9 90.9(3) 1_644 2_556
O5 Tm1 O9 89.1(3) 1_644 1_654
O5 Tm1 O9 90.9(3) 2_566 1_654
O5 Tm1 O9 89.1(3) 2_566 2_556
O8 Tm1 Cs1 49.8(2) 2_666 1_644
O8 Tm1 Cs1 50.0(2) 2_666 2_666
O8 Tm1 Cs1 111.0(2) 2_666 2_556
O8 Tm1 Cs1 111.0(2) 1_544 1_654
O8 Tm1 Cs1 130.0(2) 1_544 2_666
O8 Tm1 Cs1 130.2(2) 1_544 1_644
O8 Tm1 Cs1 130.2(2) 2_666 2_566
O8 Tm1 Cs1 69.0(2) 1_544 2_556
O8 Tm1 Cs1 49.8(2) 1_544 2_566
O8 Tm1 Cs1 130.0(2) 2_666 1_544
O8 Tm1 Cs1 50.0(2) 1_544 1_544
O8 Tm1 Cs1 69.0(2) 2_666 1_654
O8 Tm1 O8 180.0(3) 2_666 1_544
O9 Tm1 Cs1 46.8(2) 2_556 1_544
O9 Tm1 Cs1 107.7(2) 2_556 2_566
O9 Tm1 Cs1 129.6(2) 2_556 1_654
O9 Tm1 Cs1 72.3(2) 2_556 1_644
O9 Tm1 Cs1 50.4(2) 2_556 2_556
O9 Tm1 Cs1 72.3(2) 1_654 2_566
O9 Tm1 Cs1 129.6(2) 1_654 2_556
O9 Tm1 Cs1 133.2(2) 1_654 1_544
O9 Tm1 Cs1 50.4(2) 1_654 1_654
O9 Tm1 Cs1 46.8(2) 1_654 2_666
O9 Tm1 Cs1 107.7(2) 1_654 1_644
O9 Tm1 Cs1 133.2(2) 2_556 2_666
O9 Tm1 O8 89.3(3) 2_556 2_666
O9 Tm1 O8 90.7(3) 2_556 1_544
O9 Tm1 O8 90.7(3) 1_654 2_666
O9 Tm1 O8 89.3(3) 1_654 1_544
O9 Tm1 O9 180.0(3) 2_556 1_654
Cs3 Tm2 Cs3 113.00(3) 2_786 2_676
Cs3 Tm2 Cs3 105.358(18) 2_776 2_676
Cs3 Tm2 Cs3 114.62(4) 1_445 1_455
Cs3 Tm2 Cs3 74.643(18) 2_776 .
Cs3 Tm2 Cs3 67.00(3) 2_786 .
Cs3 Tm2 Cs3 180.0 2_776 1_455
Cs3 Tm2 Cs3 180.0 2_786 1_445
Cs3 Tm2 Cs3 67.00(3) 1_445 2_676
Cs3 Tm2 Cs3 105.357(18) 1_455 .
Cs3 Tm2 Cs3 74.642(18) 1_455 2_676
Cs3 Tm2 Cs3 65.38(4) 1_445 2_776
Cs3 Tm2 Cs3 113.00(3) 1_445 .
Cs3 Tm2 Cs3 180.0 2_676 .
Cs3 Tm2 Cs3 65.38(4) 2_786 1_455
Cs3 Tm2 Cs3 114.62(4) 2_786 2_776
O6 Tm2 Cs3 102.03(18) . 2_786
O6 Tm2 Cs3 118.7(4) 2_676 2_676
O6 Tm2 Cs3 124.8(4) 2_676 2_776
O6 Tm2 Cs3 102.03(18) 2_676 1_445
O6 Tm2 Cs3 118.7(4) . .
O6 Tm2 Cs3 77.97(18) . 1_445
O6 Tm2 Cs3 55.2(4) . 2_776
O6 Tm2 Cs3 77.97(18) 2_676 2_786
O6 Tm2 Cs3 61.3(4) . 2_676
O6 Tm2 Cs3 61.3(4) 2_676 .
O6 Tm2 Cs3 124.8(4) . 1_455
O6 Tm2 Cs3 55.2(4) 2_676 1_455
O6 Tm2 O6 180.0 2_676 .
F1 Tm2 Cs3 133.8(3) 2_676 2_786
F1 Tm2 Cs3 140.6(3) . 2_776
F1 Tm2 Cs3 39.4(3) 2_676 2_776
F1 Tm2 Cs3 68.6(3) 2_676 .
F1 Tm2 Cs3 39.4(3) . 1_455
F1 Tm2 Cs3 46.2(3) . 2_786
F1 Tm2 Cs3 140.6(3) 2_676 1_455
F1 Tm2 Cs3 111.4(3) . .
F1 Tm2 Cs3 46.2(3) 2_676 1_445
F1 Tm2 Cs3 133.8(3) . 1_445
F1 Tm2 Cs3 111.4(3) 2_676 2_676
F1 Tm2 Cs3 68.6(3) . 2_676
F1 Tm2 O6 88.4(5) . 2_676
F1 Tm2 O6 91.6(5) 2_676 2_676
F1 Tm2 O6 88.4(5) 2_676 .
F1 Tm2 O6 91.6(5) . .
F1 Tm2 F1 180.0 . 2_676
F2 Tm2 Cs3 36.4(3) . .
F2 Tm2 Cs3 109.1(3) . 1_455
F2 Tm2 Cs3 46.8(3) . 2_786
F2 Tm2 Cs3 143.6(3) 2_676 .
F2 Tm2 Cs3 109.1(3) 2_676 2_776
F2 Tm2 Cs3 133.2(3) . 1_445
F2 Tm2 Cs3 36.4(3) 2_676 2_676
F2 Tm2 Cs3 46.8(3) 2_676 1_445
F2 Tm2 Cs3 70.9(3) 2_676 1_455
F2 Tm2 Cs3 143.6(3) . 2_676
F2 Tm2 Cs3 70.9(3) . 2_776
F2 Tm2 Cs3 133.2(3) 2_676 2_786
F2 Tm2 O6 90.7(4) . .
F2 Tm2 O6 89.3(5) . 2_676
F2 Tm2 O6 90.7(4) 2_676 2_676
F2 Tm2 O6 89.3(5) 2_676 .
F2 Tm2 F1 88.9(3) 2_676 .
F2 Tm2 F1 91.1(3) . .
F2 Tm2 F1 91.1(3) 2_676 2_676
F2 Tm2 F1 88.9(3) . 2_676
F2 Tm2 F2 180.0 . 2_676
Si2 Cs1 Si3 97.54(5) 2_467 2_567
Si2 Cs1 Si4 97.34(5) 2_467 2_577
Si3 Cs1 Si4 96.12(5) 2_567 2_577
O1 Cs1 Si2 106.20(12) 2_577 2_467
O1 Cs1 Si3 71.45(11) 2_577 2_567
O1 Cs1 Si4 25.46(11) 2_577 2_577
O3 Cs1 Si2 26.04(12) 2_467 2_467
O3 Cs1 Si3 105.32(14) 2_467 2_567
O3 Cs1 Si4 71.91(13) 2_467 2_577
O3 Cs1 O1 85.03(17) 2_467 2_577
O3 Cs1 O7 84.44(18) 2_467 2_567
O5 Cs1 Si2 97.03(15) . 2_467
O5 Cs1 Si2 24.62(13) 2_467 2_467
O5 Cs1 Si3 165.33(14) . 2_567
O5 Cs1 Si3 103.14(15) 2_467 2_567
O5 Cs1 Si4 119.87(13) 2_467 2_577
O5 Cs1 Si4 83.67(14) . 2_577
O5 Cs1 O1 105.93(18) . 2_577
O5 Cs1 O1 130.80(17) 2_467 2_577
O5 Cs1 O3 88.60(19) . 2_467
O5 Cs1 O3 48.19(17) 2_467 2_467
O5 Cs1 O5 89.5(2) . 2_467
O5 Cs1 O7 167.42(19) . 2_567
O5 Cs1 O7 78.04(19) 2_467 2_567
O5 Cs1 O8 81.35(19) . .
O5 Cs1 O8 59.73(18) . 2_577
O5 Cs1 O8 138.13(19) 2_467 .
O5 Cs1 O8 116.6(2) 2_467 2_577
O5 Cs1 O9 58.69(18) 2_467 .
O5 Cs1 O9 141.77(19) . 2_567
O5 Cs1 O9 81.74(19) . .
O7 Cs1 Si2 72.33(12) 2_567 2_467
O7 Cs1 Si3 25.73(12) 2_567 2_567
O7 Cs1 Si4 104.00(12) 2_567 2_577
O7 Cs1 O1 83.94(16) 2_567 2_577
O8 Cs1 Si2 162.57(14) . 2_467
O8 Cs1 Si2 100.54(17) 2_577 2_467
O8 Cs1 Si3 118.81(13) 2_577 2_567
O8 Cs1 Si3 84.25(14) . 2_567
O8 Cs1 Si4 99.71(15) . 2_577
O8 Cs1 Si4 23.97(13) 2_577 2_577
O8 Cs1 O1 47.40(17) 2_577 2_577
O8 Cs1 O1 90.84(18) . 2_577
O8 Cs1 O3 167.66(19) . 2_467
O8 Cs1 O3 75.0(2) 2_577 2_467
O8 Cs1 O7 106.72(18) . 2_567
O8 Cs1 O7 127.76(17) 2_577 2_567
O8 Cs1 O8 93.6(2) . 2_577
O8 Cs1 O9 79.52(18) . .
O8 Cs1 O9 141.47(19) 2_577 .
O9 Cs1 Si2 120.00(14) 2_567 2_467
O9 Cs1 Si2 83.07(13) . 2_467
O9 Cs1 Si3 23.74(14) 2_567 2_567
O9 Cs1 Si3 98.36(15) . 2_567
O9 Cs1 Si4 99.48(16) 2_567 2_577
O9 Cs1 Si4 165.33(15) . 2_577
O9 Cs1 O1 74.38(19) 2_567 2_577
O9 Cs1 O1 166.78(18) . 2_577
O9 Cs1 O3 128.83(19) 2_567 2_467
O9 Cs1 O3 106.21(19) . 2_467
O9 Cs1 O5 119.9(2) 2_567 2_467
O9 Cs1 O7 47.75(17) 2_567 2_567
O9 Cs1 O7 90.14(18) . 2_567
O9 Cs1 O8 60.50(18) 2_567 .
O9 Cs1 O8 116.8(2) 2_567 2_577
O9 Cs1 O9 92.9(2) 2_567 .
Cs3 Cs2 Si3 105.40(5) 2_776 1_665
Si1 Cs2 Cs3 164.26(3) 1_665 2_776
Si1 Cs2 Si2 46.11(6) 1_665 1_765
Si1 Cs2 Si3 83.61(6) 1_665 1_665
Si2 Cs2 Cs3 144.05(5) 1_765 2_776
Si2 Cs2 Si3 90.79(5) 1_765 1_665
O1 Cs2 Cs3 60.50(11) 1_655 2_776
O1 Cs2 Si1 135.18(11) 1_655 1_665
O1 Cs2 Si2 98.95(12) 1_655 1_765
O1 Cs2 Si3 67.48(11) 1_655 1_665
O2 Cs2 Cs3 56.10(14) 1_655 2_776
O2 Cs2 Si1 133.76(14) 1_655 1_665
O2 Cs2 Si2 88.44(14) 1_655 1_765
O2 Cs2 Si3 109.22(13) 1_655 1_665
O2 Cs2 O1 43.03(16) 1_655 1_655
O3 Cs2 Cs3 119.88(12) 1_765 2_776
O3 Cs2 Si1 69.75(13) 1_765 1_665
O3 Cs2 Si2 24.21(12) 1_765 1_765
O3 Cs2 Si3 100.38(13) 1_765 1_665
O3 Cs2 O1 82.21(17) 1_765 1_655
O3 Cs2 O2 64.33(18) 1_765 1_655
O4 Cs2 Cs3 83.91(12) 1_665 2_776
O4 Cs2 Si1 102.28(13) 1_665 1_665
O4 Cs2 Si2 113.86(12) 1_665 1_765
O4 Cs2 Si3 23.36(12) 1_665 1_665
O4 Cs2 O1 62.28(16) 1_665 1_655
O4 Cs2 O2 104.74(17) 1_665 1_655
O4 Cs2 O3 119.96(17) 1_665 1_765
O7 Cs2 Cs3 128.89(13) 1_665 2_776
O7 Cs2 Si1 60.92(13) 1_665 1_665
O7 Cs2 Si2 70.86(13) 1_665 1_765
O7 Cs2 Si3 23.50(13) 1_665 1_665
O7 Cs2 O1 83.63(16) 1_665 1_655
O7 Cs2 O2 119.33(19) 1_665 1_655
O7 Cs2 O3 86.16(16) 1_665 1_765
O7 Cs2 O4 45.90(16) 1_665 1_665
O10 Cs2 Cs3 163.37(14) 1_665 2_776
O10 Cs2 Si1 23.53(13) 1_665 1_665
O10 Cs2 Si2 22.61(13) 1_665 1_765
O10 Cs2 Si3 87.97(15) 1_665 1_665
O10 Cs2 O1 118.22(17) 1_665 1_655
O10 Cs2 O2 110.54(19) 1_665 1_655
O10 Cs2 O3 46.29(17) 1_665 1_765
O10 Cs2 O4 110.63(18) 1_665 1_665
O10 Cs2 O7 64.77(19) 1_665 1_665
F1 Cs2 Cs3 73.5(2) 1_655 2_776
F1 Cs2 Si1 95.3(2) 1_655 1_665
F1 Cs2 Si2 95.7(2) 1_655 1_765
F1 Cs2 Si3 169.8(2) 1_655 1_665
F1 Cs2 O1 118.9(2) 1_655 1_655
F1 Cs2 O2 78.8(3) 1_655 1_655
F1 Cs2 O3 88.7(3) 1_655 1_765
F1 Cs2 O4 150.1(3) 1_655 1_665
F1 Cs2 O7 156.0(3) 1_655 1_665
F1 Cs2 O10 95.1(3) 1_655 1_665
F1 Cs2 F2 85.2(2) 1_655 .
F2 Cs2 Cs3 73.6(2) . 2_776
F2 Cs2 Si1 94.8(2) . 1_665
F2 Cs2 Si2 140.9(2) . 1_765
F2 Cs2 Si3 84.8(3) . 1_665
F2 Cs2 O1 114.8(2) . 1_655
F2 Cs2 O2 129.7(3) . 1_655
F2 Cs2 O3 162.8(3) . 1_765
F2 Cs2 O4 69.6(3) . 1_665
F2 Cs2 O7 93.0(3) . 1_665
F2 Cs2 O10 118.2(3) . 1_665
Tm2 Cs3 Tm2 113.00(3) 1_665 .
Tm2 Cs3 Tm2 114.62(3) 1_665 1_655
Tm2 Cs3 Tm2 105.357(18) 1_655 .
Tm2 Cs3 Cs2 84.929(17) 1_665 .
Tm2 Cs3 Si4 113.80(4) 1_665 2_676
Cs2 Cs3 Tm2 68.34(3) 2_776 1_655
Cs2 Cs3 Tm2 68.50(3) 2_776 .
Cs2 Cs3 Tm2 64.67(2) . .
Cs2 Cs3 Tm2 175.53(3) 2_776 1_665
Cs2 Cs3 Tm2 66.30(2) . 1_655
Cs2 Cs3 Cs2 99.45(2) 2_776 .
Cs2 Cs3 Si4 61.81(4) 2_776 2_676
Si4 Cs3 Tm2 118.65(4) 2_676 1_655
Si4 Cs3 Tm2 87.81(5) 2_676 .
Si4 Cs3 Cs2 151.63(5) 2_676 .
O2 Cs3 Tm2 65.37(12) 2_676 .
O2 Cs3 Tm2 123.35(13) 2_676 1_665
O2 Cs3 Tm2 120.18(13) 2_676 1_655
O2 Cs3 Cs2 52.98(12) 2_676 2_776
O2 Cs3 Cs2 129.18(12) 2_676 .
O2 Cs3 Si4 22.57(12) 2_676 2_676
O2 Cs3 O6 108.08(18) 2_676 2_776
O6 Cs3 Tm2 29.65(10) 2_776 1_655
O6 Cs3 Tm2 112.32(15) 2_776 1_665
O6 Cs3 Tm2 127.63(14) 2_776 .
O6 Cs3 Cs2 68.40(14) 2_776 2_776
O6 Cs3 Cs2 94.98(11) 2_776 .
O6 Cs3 Si4 96.88(12) 2_776 2_676
F1 Cs3 Tm2 96.0(2) 1_655 1_665
F1 Cs3 Tm2 96.9(2) 1_655 .
F1 Cs3 Tm2 89.8(2) 2_786 1_655
F1 Cs3 Tm2 142.99(19) 2_786 .
F1 Cs3 Tm2 32.04(17) 2_786 1_665
F1 Cs3 Tm2 27.08(17) 1_655 1_655
F1 Cs3 Cs2 41.9(2) 1_655 .
F1 Cs3 Cs2 87.9(2) 1_655 2_776
F1 Cs3 Cs2 147.55(18) 2_786 2_776
F1 Cs3 Cs2 92.7(2) 2_786 .
F1 Cs3 Si4 114.5(2) 2_786 2_676
F1 Cs3 Si4 145.21(18) 1_655 2_676
F1 Cs3 O2 140.3(2) 1_655 2_676
F1 Cs3 O2 134.5(3) 2_786 2_676
F1 Cs3 O6 80.7(2) 2_786 2_776
F1 Cs3 O6 53.4(2) 1_655 2_776
F1 Cs3 F1 81.3(3) 2_786 1_655
F1 Cs3 F2 63.04(18) 2_786 2_786
F1 Cs3 F2 120.2(4) 2_786 .
F2 Cs3 Tm2 32.08(19) 2_786 1_665
F2 Cs3 Tm2 99.0(2) . 1_655
F2 Cs3 Tm2 143.0(2) 2_786 1_655
F2 Cs3 Tm2 94.9(2) . 1_665
F2 Cs3 Tm2 86.5(2) 2_786 .
F2 Cs3 Tm2 25.4(2) . .
F2 Cs3 Cs2 146.3(2) 2_786 2_776
F2 Cs3 Cs2 89.1(2) 2_786 .
F2 Cs3 Cs2 42.4(2) . .
F2 Cs3 Cs2 87.8(2) . 2_776
F2 Cs3 Si4 96.3(2) 2_786 2_676
F2 Cs3 Si4 112.0(2) . 2_676
F2 Cs3 O2 90.0(3) . 2_676
F2 Cs3 O2 96.7(2) 2_786 2_676
F2 Cs3 O6 127.9(2) . 2_776
F2 Cs3 O6 143.7(3) 2_786 2_776
F2 Cs3 F1 81.28(19) . 1_655
F2 Cs3 F1 118.4(3) 2_786 1_655
F2 Cs3 F2 76.7(3) 2_786 .
Cs2 Si1 Cs2 121.57(9) 1_445 .
Cs2 Si1 Cs2 120.92(9) 1_445 1_455
Cs2 Si1 Cs2 112.73(4) . 1_455
O2 Si1 Cs2 47.1(3) . 1_455
O2 Si1 Cs2 152.8(3) . .
O2 Si1 Cs2 85.1(3) . 1_445
O2 Si1 O4 107.5(4) . 1_665
O4 Si1 Cs2 45.7(3) 1_665 .
O4 Si1 Cs2 80.1(3) 1_665 1_455
O4 Si1 Cs2 157.6(3) 1_665 1_445
O6 Si1 Cs2 77.3(3) . 1_445
O6 Si1 Cs2 81.4(5) . .
O6 Si1 Cs2 90.0(5) . 1_455
O6 Si1 O2 112.3(7) . .
O6 Si1 O4 112.9(4) . 1_665
O6 Si1 O10 109.3(5) . .
O10 Si1 Cs2 152.8(3) . 1_455
O10 Si1 Cs2 89.6(3) . .
O10 Si1 Cs2 49.8(3) . 1_445
O10 Si1 O2 106.4(4) . .
O10 Si1 O4 108.1(4) . 1_665
Cs1 Si2 Cs1 124.27(6) 2_467 2_577
Cs1 Si2 Cs1 65.10(4) . 2_577
Cs1 Si2 Cs1 71.36(5) 2_467 .
Cs1 Si2 Cs2 132.13(7) . 1_345
Cs1 Si2 Cs2 67.24(5) 2_467 1_345
Cs2 Si2 Cs1 162.37(7) 1_345 2_577
O1 Si2 Cs1 154.1(3) . 2_467
O1 Si2 Cs1 47.4(2) . 2_577
O1 Si2 Cs1 84.5(2) . .
O1 Si2 Cs2 128.7(3) . 1_345
O1 Si2 O3 106.5(3) . .
O3 Si2 Cs1 62.6(3) . 2_467
O3 Si2 Cs1 138.7(3) . 2_577
O3 Si2 Cs1 83.4(3) . .
O3 Si2 Cs2 56.8(3) . 1_345
O5 Si2 Cs1 49.2(3) . .
O5 Si2 Cs1 57.0(3) . 2_467
O5 Si2 Cs1 68.4(3) . 2_577
O5 Si2 Cs2 118.0(3) . 1_345
O5 Si2 O1 113.3(4) . .
O5 Si2 O3 111.1(4) . .
O5 Si2 O10 114.7(4) . 1_455
O10 Si2 Cs1 114.8(3) 1_455 2_577
O10 Si2 Cs1 163.7(3) 1_455 .
O10 Si2 Cs1 97.9(3) 1_455 2_467
O10 Si2 Cs2 47.7(3) 1_455 1_345
O10 Si2 O1 107.6(4) 1_455 .
O10 Si2 O3 102.9(4) 1_455 .
Cs1 Si3 Cs1 68.86(4) 2_567 .
Cs1 Si3 Cs1 121.93(6) 2_567 2_467
Cs1 Si3 Cs1 64.93(4) . 2_467
Cs1 Si3 Cs2 126.66(6) . 1_445
Cs1 Si3 Cs2 66.76(4) 2_567 1_445
Cs2 Si3 Cs1 168.39(6) 1_445 2_467
O3 Si3 Cs1 148.5(3) . 2_567
O3 Si3 Cs1 80.5(3) . .
O3 Si3 Cs1 44.1(3) . 2_467
O3 Si3 Cs2 132.8(3) . 1_445
O3 Si3 O7 106.1(4) . .
O4 Si3 Cs1 167.6(3) . .
O4 Si3 Cs1 103.4(3) . 2_567
O4 Si3 Cs1 114.6(3) . 2_467
O4 Si3 Cs2 54.0(2) . 1_445
O4 Si3 O3 108.1(4) . .
O4 Si3 O7 103.3(4) . .
O7 Si3 Cs1 137.0(2) . 2_467
O7 Si3 Cs1 82.3(3) . .
O7 Si3 Cs1 63.8(3) . 2_567
O7 Si3 Cs2 52.2(2) . 1_445
O9 Si3 Cs1 52.5(3) . 2_567
O9 Si3 Cs1 53.0(3) . .
O9 Si3 Cs1 71.9(3) . 2_467
O9 Si3 Cs2 113.6(3) . 1_445
O9 Si3 O3 113.4(4) . .
O9 Si3 O4 114.7(4) . .
O9 Si3 O7 110.6(4) . .
Cs1 Si4 Cs1 69.03(4) 2_577 .
Cs1 Si4 Cs2 127.59(7) . 1_455
Cs1 Si4 Cs2 64.39(4) 2_577 1_455
Cs1 Si4 Cs3 135.99(7) . 2_676
Cs1 Si4 Cs3 116.87(7) 2_577 2_676
Cs3 Si4 Cs2 57.06(4) 2_676 1_455
O1 Si4 Cs1 81.7(2) . .
O1 Si4 Cs1 62.9(2) . 2_577
O1 Si4 Cs2 56.7(2) . 1_455
O1 Si4 Cs3 66.6(2) . 2_676
O1 Si4 O7 105.7(4) . .
O2 Si4 Cs1 167.3(3) . .
O2 Si4 Cs1 101.6(3) . 2_577
O2 Si4 Cs2 49.6(3) . 1_455
O2 Si4 Cs3 55.4(3) . 2_676
O2 Si4 O1 102.0(4) . .
O2 Si4 O7 107.6(4) . .
O7 Si4 Cs1 150.5(3) . 2_577
O7 Si4 Cs1 82.7(3) . .
O7 Si4 Cs2 134.7(3) . 1_455
O7 Si4 Cs3 77.7(3) . 2_676
O8 Si4 Cs1 51.3(3) . .
O8 Si4 Cs1 56.4(3) . 2_577
O8 Si4 Cs2 113.4(3) . 1_455
O8 Si4 Cs3 169.9(4) . 2_676
O8 Si4 O1 112.1(4) . .
O8 Si4 O2 116.6(5) . .
O8 Si4 O7 111.9(4) . .
Cs1 O1 Cs2 75.77(13) 2_577 1_455
Si2 O1 Cs1 112.0(3) . 2_577
Si2 O1 Cs2 127.6(3) . 1_455
Si2 O1 Si4 129.5(4) . .
Si4 O1 Cs1 91.6(3) . 2_577
Si4 O1 Cs2 100.6(3) . 1_455
Cs2 O2 Cs3 70.92(15) 1_455 2_676
Si1 O2 Cs2 112.1(3) . 1_455
Si1 O2 Cs3 110.8(4) . 2_676
Si1 O2 Si4 133.8(5) . .
Si4 O2 Cs2 108.7(3) . 1_455
Si4 O2 Cs3 102.0(3) . 2_676
Cs1 O3 Cs2 79.48(15) 2_467 1_345
Si2 O3 Cs1 91.4(3) . 2_467
Si2 O3 Cs2 99.0(3) . 1_345
Si3 O3 Cs1 115.8(4) . 2_467
Si3 O3 Cs2 125.7(4) . 1_345
Si3 O3 Si2 129.8(5) . .
Si1 O4 Cs2 113.6(3) 1_445 1_445
Si3 O4 Cs2 102.6(3) . 1_445
Si3 O4 Si1 140.0(5) . 1_445
Tm1 O5 Cs1 103.2(3) 1_466 .
Tm1 O5 Cs1 101.1(2) 1_466 2_467
Cs1 O5 Cs1 90.50(19) . 2_467
Si2 O5 Tm1 142.8(5) . 1_466
Si2 O5 Cs1 98.4(3) . 2_467
Si2 O5 Cs1 107.9(4) . .
Tm2 O6 Cs3 95.2(4) . 2_776
Si1 O6 Tm2 143.1(5) . .
Si1 O6 Cs3 105.3(6) . 2_776
Cs2 O7 Cs1 80.11(15) 1_445 2_567
Si3 O7 Cs1 90.4(3) . 2_567
Si3 O7 Cs2 104.3(3) . 1_445
Si3 O7 Si4 130.3(4) . .
Si4 O7 Cs1 113.2(3) . 2_567
Si4 O7 Cs2 121.9(3) . 1_445
Tm1 O8 Cs1 97.7(3) 1_566 .
Tm1 O8 Cs1 98.3(3) 1_566 2_577
Cs1 O8 Cs1 86.4(2) . 2_577
Si4 O8 Tm1 150.8(5) . 1_566
Si4 O8 Cs1 99.7(3) . 2_577
Si4 O8 Cs1 106.2(4) . .
Tm1 O9 Cs1 101.4(3) 1_456 2_567
Tm1 O9 Cs1 97.9(3) 1_456 .
Cs1 O9 Cs1 87.1(2) 2_567 .
Si3 O9 Tm1 146.8(5) . 1_456
Si3 O9 Cs1 103.8(3) . 2_567
Si3 O9 Cs1 104.6(3) . .
Si1 O10 Cs2 106.7(3) . 1_445
Si2 O10 Cs2 109.7(3) 1_655 1_445
Si2 O10 Si1 143.4(5) 1_655 .
Tm2 F1 Cs2 139.4(5) . 1_455
Tm2 F1 Cs3 113.5(4) . 1_455
Tm2 F1 Cs3 101.8(4) . 2_786
Cs2 F1 Cs3 93.6(3) 1_455 1_455
Cs2 F1 Cs3 103.3(3) 1_455 2_786
Cs3 F1 Cs3 98.7(3) 2_786 1_455
Tm2 F2 Cs2 134.2(5) . .
Tm2 F2 Cs3 118.2(5) . .
Tm2 F2 Cs3 101.2(4) . 2_786
Cs2 F2 Cs3 93.7(3) . .
Cs2 F2 Cs3 102.4(4) . 2_786
Cs3 F2 Cs3 103.3(3) 2_786 .

loop_
_geom_bond_atom_site_label_1
_geom_bond_atom_site_label_2
_geom_bond_distance
_geom_bond_site_symmetry_2
Tm1 Cs1 4.1536(10) 2_666
Tm1 Cs1 4.2065(6) 2_556
Tm1 Cs1 4.1855(10) 1_644
Tm1 Cs1 4.1536(10) 1_544
Tm1 Cs1 4.1855(10) 2_566
Tm1 Cs1 4.2065(6) 1_654
Tm1 O5 2.208(7) 2_566
Tm1 O5 2.208(7) 1_644
Tm1 O8 2.235(7) 2_666
Tm1 O8 2.235(7) 1_544
Tm1 O9 2.232(7) 2_556
Tm1 O9 2.232(7) 1_654
Tm2 Cs3 4.4905(17) 2_676
Tm2 Cs3 4.4905(17) .
Tm2 Cs3 4.4097(16) 2_776
Tm2 Cs3 4.4097(16) 1_455
Tm2 Cs3 4.0397(9) 1_445
Tm2 Cs3 4.0397(9) 2_786
Tm2 O6 2.190(7) .
Tm2 O6 2.190(7) 2_676
Tm2 F1 2.189(9) 2_676
Tm2 F1 2.189(9) .
Tm2 F2 2.187(11) 2_676
Tm2 F2 2.187(11) .
Cs1 Si2 3.754(3) 2_467
Cs1 Si3 3.783(2) 2_567
Cs1 Si4 3.825(3) 2_577
Cs1 O1 3.407(7) 2_577
Cs1 O3 3.332(7) 2_467
Cs1 O5 3.087(8) .
Cs1 O5 3.181(8) 2_467
Cs1 O7 3.395(7) 2_567
Cs1 O8 3.231(8) 2_577
Cs1 O8 3.213(9) .
Cs1 O9 3.273(8) .
Cs1 O9 3.089(8) 2_567
Cs2 Cs3 3.9879(10) 2_776
Cs2 Si1 3.913(2) 1_665
Cs2 Si2 3.970(3) 1_765
Cs2 Si3 3.991(2) 1_665
Cs2 O1 3.560(7) 1_655
Cs2 O2 3.369(7) 1_655
Cs2 O3 3.364(8) 1_765
Cs2 O4 3.309(7) 1_665
Cs2 O7 3.254(7) 1_665
Cs2 O10 3.119(7) 1_665
Cs2 F1 2.910(11) 1_655
Cs2 F2 2.938(11) .
Cs3 Tm2 4.0397(9) 1_665
Cs3 Tm2 4.4097(16) 1_655
Cs3 Cs2 3.9879(10) 2_776
Cs3 Si4 4.161(3) 2_676
Cs3 O2 3.502(8) 2_676
Cs3 O6 3.635(15) 2_776
Cs3 F1 2.977(12) 2_786
Cs3 F1 3.053(12) 1_655
Cs3 F2 3.023(12) .
Cs3 F2 3.000(12) 2_786
Si1 Cs2 3.9129(19) 1_445
Si1 Cs2 4.261(4) 1_455
Si1 O2 1.632(8) .
Si1 O4 1.639(7) 1_665
Si1 O6 1.564(7) .
Si1 O10 1.631(7) .
Si2 Cs1 4.293(3) 2_577
Si2 Cs1 3.753(3) 2_467
Si2 Cs2 3.970(3) 1_345
Si2 O1 1.630(7) .
Si2 O3 1.648(7) .
Si2 O5 1.581(7) .
Si2 O10 1.622(7) 1_455
Si3 Cs1 4.307(2) 2_467
Si3 Cs1 3.783(2) 2_567
Si3 Cs2 3.991(2) 1_445
Si3 O3 1.639(7) .
Si3 O4 1.621(7) .
Si3 O7 1.642(7) .
Si3 O9 1.569(8) .
Si4 Cs1 3.825(3) 2_577
Si4 Cs2 4.188(3) 1_455
Si4 Cs3 4.161(3) 2_676
Si4 O1 1.645(7) .
Si4 O2 1.633(8) .
Si4 O7 1.654(7) .
Si4 O8 1.577(8) .
O1 Cs1 3.407(7) 2_577
O1 Cs2 3.560(7) 1_455
O2 Cs2 3.369(7) 1_455
O2 Cs3 3.502(8) 2_676
O3 Cs1 3.332(7) 2_467
O3 Cs2 3.363(8) 1_345
O4 Cs2 3.309(7) 1_445
O4 Si1 1.639(7) 1_445
O5 Tm1 2.208(7) 1_466
O5 Cs1 3.181(8) 2_467
O6 Cs3 3.635(15) 2_776
O7 Cs1 3.395(7) 2_567
O7 Cs2 3.254(7) 1_445
O8 Tm1 2.235(7) 1_566
O8 Cs1 3.231(8) 2_577
O9 Tm1 2.232(7) 1_456
O9 Cs1 3.089(8) 2_567
O10 Cs2 3.119(7) 1_445
O10 Si2 1.622(7) 1_655
F1 Cs2 2.910(11) 1_455
F1 Cs3 2.977(12) 2_786
F1 Cs3 3.053(12) 1_455
F2 Cs3 3.000(12) 2_786

loop_
_twin_individual_id
_twin_individual_mass_fraction_refined
1 0.576(2)
2 0.424(2)
